data_2000870
loop_
_publ_author_name
'Ferretti, V.'
'Gilli, P.'
'Bertolasi, V.'
'Marangoni, G.'
'Pitteri, B.'
'Chessa, G.'

_publ_section_title
;
 Structure of bromodicyano(2,2':6',2''-terpyridine)gold(III)
;
_journal_issue 5
_journal_name_full 'Acta Crystallographica Section C'
_journal_page_first 814
_journal_page_last 817
_journal_paper_doi 10.1107/S0108270191012830
_journal_volume 48
_journal_year 1992
_chemical_formula_sum 'C17 H11 Au Br N5'
_chemical_formula_weight 562.19
_symmetry_cell_setting monoclinic
_symmetry_space_group_name_Hall '-P 2ybc'
_symmetry_space_group_name_H-M 'P 1 21/c 1'
_cell_angle_alpha 90
_cell_angle_beta 117.92(9)
_cell_angle_gamma 90
_cell_formula_units_Z 4
_cell_length_a 13.229(2)
_cell_length_b 11.069(2)
_cell_length_c 12.8490(10)
_cell_volume 1662.5(14)
_diffrn_radiation_type Mo
_diffrn_radiation_wavelength 0.71069
_exptl_absorpt_coefficient_mu 11.23
_exptl_crystal_density_diffrn 2.25
_exptl_crystal_F_000 1048
_cod_data_source_file ge0297.cif
_cod_data_source_block ge0297a
_cod_original_cell_volume 1661.3(4)
_cod_original_formula_sum 'C17 H11 Au1 Br1 N5'
_cod_database_code 2000870

loop_
_atom_site_label
_atom_site_fract_x
_atom_site_fract_y
_atom_site_fract_z
Au .165010(10) -.03721(3) -.18574(2)
Br .15107(8) -.07724(8) -.37492(6)
N(1) .1668(4) -.0118(5) -.0245(4)
N(2) .3168(4) .1503(5) -.0520(4)
N(3) .4795(5) .2779(6) -.1840(5)
N(4) .3005(6) -.2781(7) -.0946(6)
N(5) .0206(5) .1987(7) -.2893(6)
C(1) .1225(5) -.1030(7) .0125(5)
C(2) .1117(5) -.0930(7) .1121(5)
C(3) .1441(5) .0131(7) .1761(5)
C(4) .1892(5) .1030(7) .1375(5)
C(5) .2010(5) .0913(6) .0365(5)
C(6) .2551(5) .1876(6) .0003(5)
C(7) .2454(6) .3076(7) .0236(5)
C(8) .3020(6) .3940(7) -.0077(6)
C(9) .3673(6) .3574(7) -.0582(6)
C(10) .3724(5) .2351(7) -.0806(5)
C(11) .4408(5) .1930(7) -.1384(5)
C(12) .4650(5) .0733(7) -.1426(6)
C(13) .5330(6) .0411(8) -.1935(6)
C(14) .5749(5) .1281(8) -.2380(6)
C(15) .5443(6) .2413(9) -.2320(7)
C(16) .2561(5) -.1896(7) -.1256(5)
C(17) .0687(6) .1121(7) -.2546(6)
H(1) .102(4) -.172(5) -.033(4)
H(2) .086(4) -.151(5) .136(4)
H(3) .134(4) .024(5) .236(4)
H(4) .206(4) .177(5) .172(4)
H(7) .202(3) .325(4) .060(3)
H(8) .303(7) .470(8) .016(7)
H(9) .408(4) .408(6) -.077(5)
H(12) .432(4) .011(5) -.103(4)
H(13) .531(5) -.032(7) -.211(5)
H(14) .635(6) .103(8) -.255(6)
H(15) .573(6) .305(7) -.260(6)

loop_
_geom_bond_atom_site_label_1
_geom_bond_atom_site_label_2
_geom_bond_distance
Au Br 2.3900(10)
Au N(1) 2.078(6)
Au N(2) 2.839(5)
Au C(16) 2.006(7)
Au C(17) 2.020(7)
N(1) C(1) 1.360(10)
N(1) C(5) 1.337(8)
N(2) C(6) 1.342(10)
N(2) C(10) 1.345(10)
N(3) C(11) 1.330(11)
N(3) C(15) 1.332(13)
N(4) C(16) 1.115(10)
N(5) C(17) 1.121(10)
C(1) C(2) 1.356(10)
C(2) C(3) 1.382(10)
C(3) C(4) 1.367(11)
C(4) C(5) 1.383(10)
C(5) C(6) 1.475(10)
C(6) C(7) 1.381(10)
C(7) C(8) 1.385(12)
C(8) C(9) 1.362(13)
C(9) C(10) 1.392(11)
C(10) C(11) 1.488(11)
C(11) C(12) 1.371(11)
C(12) C(13) 1.380(13)
C(13) C(14) 1.363(13)
C(14) C(15) 1.330(13)
